data_1529498
loop_
_publ_author_name
'Jun Zhou'
'Zhiguo Xia'
'Mingyue Chen'
'Maxim S. Molokeev'
'Quanlin Liu'

_publ_section_title
;
 New Insight into Phase Formation of MxMg2Al4+xSi5-xO18:Eu2+ Solid
 Solution Phosphors and Its Luminescence Properties
;
_journal_issue 0
_journal_name_full 'Scientific Reports'
_journal_page_first 12149
_journal_page_last 12153
_journal_paper_doi 10.1038/srep12149
_journal_volume 5
_journal_year 2015
_chemical_formula_moiety 'Al9 Mg4 O36 Si9, Rb'
_chemical_formula_sum 'Al9 Mg4 O36 Rb Si9'
_chemical_formula_weight 1254.34
_space_group_IT_number 192
_symmetry_cell_setting hexagonal
_symmetry_space_group_name_Hall '-P 6 2c'
_symmetry_space_group_name_H-M 'P 6/m c c'
_cell_angle_alpha 90
_cell_angle_beta 90
_cell_angle_gamma 120
_cell_formula_units_Z 1
_cell_length_a 9.79795(40)
_cell_length_b 9.79795(40)
_cell_length_c 9.36370(51)
_cell_measurement_temperature 300
_cell_volume 778.48(6)
_diffrn_ambient_temperature 300
_diffrn_measurement_device_type
;
D8 ADVANCE Bruker
;
_diffrn_radiation_monochromator none
_diffrn_radiation_probe x-ray
_diffrn_radiation_type
;
 Cu K\a~1~~2~
;
_exptl_absorpt_coefficient_mu 10.134
_exptl_crystal_density_diffrn 2.676
_pd_char_colour
;
colourless
;
_pd_meas_2theta_range_inc 0.02
_pd_meas_2theta_range_max 120.007591
_pd_meas_2theta_range_min 5.0020266
_pd_meas_scan_method step
_pd_proc_ls_pref_orient_corr
;
Anisotropic model of PO. Spherical harmonics 6 ordrer.
 Jarvinen (1993). Application of symmetrized harmonics expansion to correction
of the preferred orientation effect. - J. Appl. Cryst. 26 p525-531.
;
_pd_proc_ls_profile_function PearsonVII
_pd_proc_ls_prof_R_factor 5.300
_pd_proc_ls_prof_wR_expected 2.767
_pd_proc_ls_prof_wR_factor 7.708
_pd_proc_number_of_points 5750.27822
_pd_spec_mount_mode reflection
_refine_ls_goodness_of_fit_all 2.786
_refine_ls_R_I_factor 2.57
_refine_ls_shift/su_max 0.01000
_cod_data_source_file Rb0p5Mg2Al4p5Si4p5O18_Eu.cif
_cod_data_source_block a
_cod_original_cell_volume 778.482(77)
_cod_original_sg_symbol_Hall
;
-P 6 2c
;
_cod_original_sg_symbol_H-M P6/mcc
_cod_original_formula_sum
;
Al9 Mg4 O36 Rb Si9
;
_cod_database_code 1529498
_cod_database_fobs_code 1529498

loop_
_symmetry_equiv_pos_as_xyz
'x, y, z'
'-x, -x+y, -z+1/2'
'-x, -x+y, z+1/2'
'-x, -y, -z'
'-x, -y, z'
'-x+y, -x, -z'
'-x+y, -x, z'
'-x+y, y, -z+1/2'
'-x+y, y, z+1/2'
'-y, -x, -z+1/2'
'-y, -x, z+1/2'
'-y, x-y, -z'
'-y, x-y, z'
'y, -x+y, -z'
'y, -x+y, z'
'y, x, -z+1/2'
'y, x, z+1/2'
'x-y, -y, -z+1/2'
'x-y, -y, z+1/2'
'x-y, x, -z'
'x-y, x, z'
'x, y, -z'
'x, x-y, -z+1/2'
'x, x-y, z+1/2'

loop_
_atom_site_label
_atom_site_type_symbol
_atom_site_fract_x
_atom_site_fract_y
_atom_site_fract_z
_atom_site_occupancy
_atom_site_B_iso_or_equiv
Mg Mg 0.3333333 0.6666667 0.25 1 0.64(23)
Si1 Si 0.5 0.5 0.25 0.5 0.58(20)
Al1 Al 0.5 0.5 0.25 0.5 0.58(20)
Si2 Si 0.36939(35) 0.26608(42) 0 0.5 0.66(19)
Al2 Al 0.36939(35) 0.26608(42) 0 0.5 0.66(19)
O1 O 0.48293(44) 0.34622(38) 0.14666(45) 1 0.72(20)
O2 O 0.22096(75) 0.30110(60) 0 1 0.72(20)
Rb Rb 0 0 0.2881(14) 0.25 5.00(36)

loop_
_diffrn_radiation_wavelength
_diffrn_radiation_wavelength_wt
1.5406 1.0000
1.5443 0.5000

loop_
_geom_angle_atom_site_label_1
_geom_angle_atom_site_label_2
_geom_angle_atom_site_label_3
_geom_angle
_geom_angle_site_symmetry_1
_geom_angle_site_symmetry_3
O1 Mg O1 84.28(12) 2_665 5_665
O1 Mg O1 74.97(15) 2_665 15_565
O1 Mg O1 100.6(14) 2_665 16_555
O1 Si1 O1 111.85(21) 1_555 5_665
O1 Si1 O1 95.7(16) 1_555 10_665
O1 Si1 O1 122.02(25) 1_555 16_555
O1 Al1 O1 111.85(21) 1_555 5_665
O1 Al1 O1 95.7(16) 1_555 10_665
O1 Al1 O1 122.02(25) 1_555 16_555
O1 Si2 O1 108.41(25) 1_555 22_555
O1 Si2 O2 110.25(21) 1_555 1_555
O1 Si2 O2 109.43(23) 1_555 14_555
O2 Si2 O2 109.07(32) 1_555 14_555
O1 Al2 O1 108.41(25) 1_555 22_555
O1 Al2 O2 110.25(21) 1_555 1_555
O1 Al2 O2 109.43(23) 1_555 14_555
O2 Al2 O2 109.07(32) 1_555 14_555

loop_
_geom_bond_atom_site_label_1
_geom_bond_atom_site_label_2
_geom_bond_distance
_geom_bond_site_symmetry_2
Mg O1 2.1025(34) 2_665
Si1 O1 1.7270(35) .
Al1 O1 1.7270(35) .
Si2 O1 1.6931(41) .
Si2 O2 1.6528(47) .
Si2 O2 1.5962(62) 14_555
Al2 O1 1.6931(41) .
Al2 O2 1.6528(47) .
Al2 O2 1.5962(62) 14_555
